data_4507528
loop_
_publ_author_name
'Xu, Ling'
'Kwon, Young-Uk'
'de Castro, Baltazar'
'Cunha-Silva, Lu\'is'

_publ_section_title
;
 Novel Mn(II)-Based Metal--Organic Frameworks Isolated in Ionic Liquids
;
_journal_issue 3
_journal_name_full 'Crystal Growth &amp; Design'
_journal_page_first 1260
_journal_paper_doi 10.1021/cg301725z
_journal_volume 13
_journal_year 2013
_chemical_formula_sum 'C16 H16 Mn N2 O6'
_chemical_formula_weight 387.25
_chemical_name_systematic
; 
 ? 
;
_space_group_IT_number 61
_symmetry_cell_setting orthorhombic
_symmetry_space_group_name_Hall '-P 2ac 2ab'
_symmetry_space_group_name_H-M 'P b c a'
_atom_sites_solution_hydrogens geom
_atom_sites_solution_primary direct
_atom_sites_solution_secondary difmap
_audit_creation_method SHELXL-97
_cell_angle_alpha 90.00
_cell_angle_beta 90.00
_cell_angle_gamma 90.00
_cell_formula_units_Z 8
_cell_length_a 12.6991(5)
_cell_length_b 15.5711(6)
_cell_length_c 16.3313(6)
_cell_measurement_reflns_used 7547
_cell_measurement_temperature 296(2)
_cell_measurement_theta_max 28.24
_cell_measurement_theta_min 2.42
_cell_volume 3229.3(2)
_computing_cell_refinement 'Bruker SMART'
_computing_data_collection 'Bruker SMART'
_computing_data_reduction 'Bruker SAINT'
_computing_molecular_graphics 'Bruker SHELXTL'
_computing_publication_material 'Bruker SHELXTL'
_computing_structure_refinement 'Bruker SHELXTL'
_computing_structure_solution 'Bruker SHELXTL'
_diffrn_ambient_temperature 296(2)
_diffrn_measured_fraction_theta_full 0.967
_diffrn_measured_fraction_theta_max 0.967
_diffrn_measurement_device_type 'CCD area detector'
_diffrn_measurement_method 'phi and omega scans'
_diffrn_radiation_monochromator graphite
_diffrn_radiation_source 'sealed tube'
_diffrn_radiation_type MoK\a
_diffrn_radiation_wavelength 0.71073
_diffrn_reflns_av_R_equivalents 0.0284
_diffrn_reflns_av_sigmaI/netI 0.0197
_diffrn_reflns_limit_h_max 14
_diffrn_reflns_limit_h_min -15
_diffrn_reflns_limit_k_max 10
_diffrn_reflns_limit_k_min -16
_diffrn_reflns_limit_l_max 19
_diffrn_reflns_limit_l_min -17
_diffrn_reflns_number 16171
_diffrn_reflns_theta_full 25.03
_diffrn_reflns_theta_max 25.03
_diffrn_reflns_theta_min 3.47
_exptl_absorpt_coefficient_mu 0.854
_exptl_absorpt_correction_T_max 0.808
_exptl_absorpt_correction_T_min 0.670
_exptl_absorpt_correction_type multi-scan
_exptl_absorpt_process_details Sphere
_exptl_crystal_colour 'pale red'
_exptl_crystal_density_diffrn 1.593
_exptl_crystal_density_method 'not measured'
_exptl_crystal_description prismatic
_exptl_crystal_F_000 1592
_exptl_crystal_size_max 0.63
_exptl_crystal_size_mid 0.40
_exptl_crystal_size_min 0.25
_refine_diff_density_max 1.547
_refine_diff_density_min -0.788
_refine_diff_density_rms 0.137
_refine_ls_extinction_method none
_refine_ls_goodness_of_fit_ref 1.084
_refine_ls_hydrogen_treatment constr
_refine_ls_matrix_type full
_refine_ls_number_parameters 226
_refine_ls_number_reflns 2761
_refine_ls_number_restraints 22
_refine_ls_restrained_S_all 1.117
_refine_ls_R_factor_all 0.0983
_refine_ls_R_factor_gt 0.0882
_refine_ls_shift/su_max 0.001
_refine_ls_shift/su_mean 0.000
_refine_ls_structure_factor_coef Fsqd
_refine_ls_weighting_details 'calc w=1/[\s^2^(Fo^2^)+(0.1497P)^2^+12.3106P] where P=(Fo^2^+2Fc^2^)/3'
_refine_ls_weighting_scheme calc
_refine_ls_wR_factor_gt 0.2477
_refine_ls_wR_factor_ref 0.2584
_reflns_number_gt 2324
_reflns_number_total 2761
_reflns_threshold_expression >2sigma(I)
_cod_data_source_file cg301725z_si_003.cif
_cod_data_source_block 61
_cod_depositor_comments
;
The following automatic conversions were performed:

'_symmetry_cell_setting' value 'Orthorhombic' changed to
'orthorhombic' according to
/home/saulius/struct/CIF-dictionaries/cif_core.dic dictionary named
'cif_core.dic' version 2.4.2 from
2011-04-26.

'_exptl_absorpt_correction_type' value 'Multi-scan'
changed to 'multi-scan' according to
/home/saulius/struct/CIF-dictionaries/cif_core.dic dictionary named
'cif_core.dic' version 2.4.2 from 2011-04-26.

Automatic conversion script
Id: cif_fix_values 1891 2012-01-12 08:04:46Z andrius 
;
_cod_original_sg_symbol_H-M Pbca
_cod_database_code 4507528

loop_
_symmetry_equiv_pos_as_xyz
'x, y, z'
'-x+1/2, -y, z+1/2'
'-x, y+1/2, -z+1/2'
'x+1/2, -y+1/2, -z'
'-x, -y, -z'
'x-1/2, y, -z-1/2'
'x, -y-1/2, z-1/2'
'-x-1/2, y-1/2, z'

loop_
_atom_site_label
_atom_site_type_symbol
_atom_site_fract_x
_atom_site_fract_y
_atom_site_fract_z
_atom_site_U_iso_or_equiv
_atom_site_adp_type
_atom_site_occupancy
_atom_site_symmetry_multiplicity
_atom_site_calc_flag
_atom_site_refinement_flags
Mn1 Mn 0.60045(6) 0.00471(6) 0.58879(5) 0.0325(4) Uani 1 1 d .
C11 C 0.7040(4) 0.3662(4) 0.4524(3) 0.0394(14) Uani 1 1 d .
C12 C 0.6934(4) 0.4138(4) 0.3759(3) 0.0365(13) Uani 1 1 d .
H12A H 0.7224 0.4678 0.3669 0.044 Uiso 1 1 calc R
C13 C 0.6364(4) 0.3704(4) 0.3195(3) 0.0365(13) Uani 1 1 d .
C14 C 0.5900(4) 0.2829(4) 0.3406(3) 0.0373(13) Uani 1 1 d .
H14A H 0.5515 0.2578 0.2985 0.045 Uiso 1 1 calc R
C15 C 0.5952(4) 0.2298(4) 0.4178(3) 0.0370(14) Uani 1 1 d D
C16 C 0.6565(4) 0.2788(4) 0.4730(3) 0.0358(13) Uani 1 1 d .
H16A H 0.6686 0.2565 0.5250 0.043 Uiso 1 1 calc R
C17 C 0.7734(4) 0.4157(5) 0.5127(3) 0.0433(16) Uani 1 1 d .
C18 C 0.6286(3) 0.4198(4) 0.2310(3) 0.0273(11) Uani 1 1 d U
C19 C 0.5440(4) 0.1489(3) 0.4387(3) 0.0374(14) Uani 1 1 d D
O11 O 0.7981(4) 0.4985(4) 0.4987(4) 0.0790(19) Uani 1 1 d .
O12 O 0.7997(4) 0.3584(5) 0.5654(4) 0.0824(19) Uani 1 1 d .
O13 O 0.6599(4) 0.5059(4) 0.2210(3) 0.0625(15) Uani 1 1 d .
O14 O 0.5866(4) 0.3728(4) 0.1827(3) 0.0664(15) Uani 1 1 d .
O15 O 0.5357(3) 0.1173(3) 0.5134(2) 0.0450(11) Uani 1 1 d .
O16 O 0.5015(3) 0.0991(3) 0.3827(2) 0.0458(11) Uani 1 1 d .
N1 N 0.3817(6) 0.2022(7) 0.7079(7) 0.110(4) Uani 1 1 d D
N2 N 0.3626(5) 0.0619(7) 0.7720(6) 0.096(3) Uani 1 1 d .
C1 C 0.3573(9) -0.0542(11) 0.7922(14) 0.174(8) Uani 1 1 d .
H1A H 0.3832 -0.0848 0.7453 0.261 Uiso 1 1 calc R
H1B H 0.2859 -0.0709 0.8029 0.261 Uiso 1 1 calc R
H1C H 0.4002 -0.0674 0.8389 0.261 Uiso 1 1 calc R
C2 C 0.3341(7) 0.1443(11) 0.8204(8) 0.123(5) Uani 1 1 d .
H2A H 0.3091 0.1404 0.8738 0.147 Uiso 1 1 calc R
C3 C 0.3907(6) 0.1011(8) 0.7056(8) 0.093(4) Uani 1 1 d .
H3A H 0.4147 0.0717 0.6597 0.112 Uiso 1 1 calc R
C4 C 0.3473(7) 0.2307(9) 0.7803(8) 0.098(4) Uani 1 1 d .
H4A H 0.3355 0.2861 0.7997 0.118 Uiso 1 1 calc R
C5 C 0.4281(19) 0.2784(12) 0.6652(13) 0.240(11) Uani 1 1 d DU
H5A H 0.4318 0.3241 0.7055 0.288 Uiso 1 1 calc R
H5B H 0.5002 0.2634 0.6517 0.288 Uiso 1 1 calc R
C6 C 0.3813(16) 0.3167(12) 0.5900(12) 0.180(8) Uani 1 1 d DU
H6A H 0.3124 0.3381 0.6057 0.216 Uiso 1 1 calc R
H6B H 0.3690 0.2693 0.5526 0.216 Uiso 1 1 calc R
C7 C 0.4323(13) 0.3868(12) 0.5404(10) 0.187(9) Uani 1 1 d D
H7A H 0.3898 0.3989 0.4931 0.280 Uiso 1 1 calc R
H7B H 0.5010 0.3684 0.5231 0.280 Uiso 1 1 calc R
H7C H 0.4386 0.4377 0.5732 0.280 Uiso 1 1 calc R

loop_
_atom_site_aniso_label
_atom_site_aniso_U_11
_atom_site_aniso_U_22
_atom_site_aniso_U_33
_atom_site_aniso_U_23
_atom_site_aniso_U_13
_atom_site_aniso_U_12
Mn1 0.0188(6) 0.0561(7) 0.0224(6) -0.0011(3) 0.0010(3) -0.0015(3)
C11 0.019(2) 0.069(4) 0.030(3) -0.008(3) -0.006(2) 0.004(3)
C12 0.022(2) 0.054(4) 0.033(3) 0.000(3) 0.000(2) 0.000(2)
C13 0.021(2) 0.063(4) 0.025(3) 0.003(3) 0.001(2) 0.004(2)
C14 0.022(2) 0.065(4) 0.025(3) 0.002(3) -0.004(2) 0.000(2)
C15 0.018(2) 0.066(4) 0.027(3) 0.000(3) -0.0027(19) 0.001(2)
C16 0.021(2) 0.063(4) 0.023(2) -0.002(2) -0.0058(19) 0.003(2)
C17 0.014(2) 0.089(5) 0.027(3) 0.003(3) 0.005(2) 0.009(3)
C18 0.0094(18) 0.045(3) 0.028(2) 0.011(2) -0.0110(17) -0.0021(19)
C19 0.021(2) 0.062(4) 0.029(3) 0.002(3) -0.002(2) 0.009(2)
O11 0.035(3) 0.131(5) 0.071(4) 0.003(3) -0.035(3) -0.024(3)
O12 0.047(3) 0.139(6) 0.061(3) -0.005(4) -0.036(3) -0.011(3)
O13 0.040(3) 0.103(4) 0.044(3) 0.026(2) -0.008(2) -0.010(2)
O14 0.056(3) 0.108(4) 0.035(2) 0.019(3) -0.010(2) -0.016(3)
O15 0.0246(19) 0.081(3) 0.030(2) 0.014(2) 0.0024(15) 0.001(2)
O16 0.0220(18) 0.082(3) 0.034(2) 0.005(2) -0.0057(15) -0.0155(19)
N1 0.047(4) 0.132(8) 0.151(9) -0.067(7) 0.049(5) -0.028(4)
N2 0.020(3) 0.148(8) 0.119(7) -0.019(6) 0.008(4) 0.011(4)
C1 0.048(6) 0.204(17) 0.27(2) 0.041(17) 0.027(9) 0.039(9)
C2 0.036(4) 0.234(16) 0.098(8) -0.062(10) 0.001(5) 0.018(7)
C3 0.024(4) 0.132(9) 0.124(9) -0.060(8) 0.020(4) -0.003(4)
C4 0.043(4) 0.133(10) 0.118(9) -0.060(8) 0.026(5) -0.018(5)
C5 0.240(12) 0.242(12) 0.239(12) -0.002(5) 0.004(5) 0.005(5)
C6 0.173(9) 0.186(9) 0.180(9) -0.008(5) -0.001(5) 0.009(5)
C7 0.146(14) 0.28(2) 0.134(13) 0.080(14) 0.053(11) 0.113(15)

loop_
_atom_type_symbol
_atom_type_description
_atom_type_scat_dispersion_real
_atom_type_scat_dispersion_imag
_atom_type_scat_source
C C 0.0033 0.0016 'International Tables Vol C Tables 4.2.6.8 and 6.1.1.4'
H H 0.0000 0.0000 'International Tables Vol C Tables 4.2.6.8 and 6.1.1.4'
N N 0.0061 0.0033 'International Tables Vol C Tables 4.2.6.8 and 6.1.1.4'
O O 0.0106 0.0060 'International Tables Vol C Tables 4.2.6.8 and 6.1.1.4'
Mn Mn 0.3368 0.7283 'International Tables Vol C Tables 4.2.6.8 and 6.1.1.4'

loop_
_geom_angle_atom_site_label_1
_geom_angle_atom_site_label_2
_geom_angle_atom_site_label_3
_geom_angle
_geom_angle_site_symmetry_1
_geom_angle_site_symmetry_3
O11 Mn1 O16 121.9(2) 8_755 5_656
O11 Mn1 O13 119.2(2) 8_755 7_566
O16 Mn1 O13 86.52(18) 5_656 7_566
O11 Mn1 O15 82.6(2) 8_755 .
O16 Mn1 O15 118.77(15) 5_656 .
O13 Mn1 O15 132.69(18) 7_566 .
O11 Mn1 O14 123.7(2) 8_755 7_566
O16 Mn1 O14 114.26(18) 5_656 7_566
O13 Mn1 O14 59.40(18) 7_566 7_566
O15 Mn1 O14 73.49(17) . 7_566
O11 Mn1 C17 33.2(2) 8_755 8_755
O16 Mn1 C17 94.5(2) 5_656 8_755
O13 Mn1 C17 102.75(18) 7_566 8_755
O15 Mn1 C17 113.18(18) . 8_755
O14 Mn1 C17 143.29(18) 7_566 8_755
O11 Mn1 C18 126.7(2) 8_755 7_566
O16 Mn1 C18 103.25(16) 5_656 7_566
O13 Mn1 C18 32.34(17) 7_566 7_566
O15 Mn1 C18 100.44(17) . 7_566
O14 Mn1 C18 27.07(17) 7_566 7_566
C17 Mn1 C18 127.66(15) 8_755 7_566
C12 C11 C17 110.4(5) . .
C12 C11 C16 127.3(5) . .
C17 C11 C16 122.3(5) . .
C13 C12 C11 112.2(5) . .
C13 C12 H12A 123.9 . .
C11 C12 H12A 123.9 . .
C12 C13 C14 120.0(5) . .
C12 C13 C18 113.4(5) . .
C14 C13 C18 126.5(5) . .
C15 C14 C13 131.4(5) . .
C15 C14 H14A 114.3 . .
C13 C14 H14A 114.3 . .
C16 C15 C14 105.2(5) . .
C16 C15 C19 124.2(5) . .
C14 C15 C19 130.5(5) . .
C15 C16 C11 123.8(5) . .
C15 C16 H16A 118.1 . .
C11 C16 H16A 118.1 . .
O12 C17 O11 136.0(6) . .
O12 C17 C11 103.4(6) . .
O11 C17 C11 120.4(5) . .
O12 C17 Mn1 83.3(4) . 8_765
O11 C17 Mn1 52.7(3) . 8_765
C11 C17 Mn1 170.3(4) . 8_765
O14 C18 O13 129.0(5) . .
O14 C18 C13 108.7(5) . .
O13 C18 C13 122.2(5) . .
O14 C18 Mn1 68.4(3) . 7_565
O13 C18 Mn1 60.6(3) . 7_565
C13 C18 Mn1 175.5(3) . 7_565
O15 C19 O16 113.0(5) . .
O15 C19 C15 125.0(5) . .
O16 C19 C15 122.0(5) . .
C17 O11 Mn1 94.2(4) . 8_765
C18 O13 Mn1 87.0(3) . 7_565
C18 O14 Mn1 84.6(4) . 7_565
C19 O15 Mn1 138.7(4) . .
C19 O16 Mn1 123.1(3) . 5_656
C4 N1 C5 106.0(13) . .
C4 N1 C3 112.1(11) . .
C5 N1 C3 138.7(13) . .
C3 N2 C2 95.8(10) . .
C3 N2 C1 128.6(10) . .
C2 N2 C1 135.6(11) . .
N2 C1 H1A 109.5 . .
N2 C1 H1B 109.5 . .
H1A C1 H1B 109.5 . .
N2 C1 H1C 109.5 . .
H1A C1 H1C 109.5 . .
H1B C1 H1C 109.5 . .
N2 C2 C4 119.5(10) . .
N2 C2 H2A 120.2 . .
C4 C2 H2A 120.2 . .
N2 C3 N1 115.5(9) . .
N2 C3 H3A 122.2 . .
N1 C3 H3A 122.2 . .
N1 C4 C2 97.1(10) . .
N1 C4 H4A 131.5 . .
C2 C4 H4A 131.5 . .
C6 C5 N1 122.9(17) . .
C6 C5 H5A 106.6 . .
N1 C5 H5A 106.6 . .
C6 C5 H5B 106.6 . .
N1 C5 H5B 106.6 . .
H5A C5 H5B 106.6 . .
C5 C6 C7 124.2(14) . .
C5 C6 H6A 106.3 . .
C7 C6 H6A 106.3 . .
C5 C6 H6B 106.3 . .
C7 C6 H6B 106.3 . .
H6A C6 H6B 106.4 . .
C6 C7 H7A 109.5 . .
C6 C7 H7B 109.5 . .
H7A C7 H7B 109.5 . .
C6 C7 H7C 109.5 . .
H7A C7 H7C 109.5 . .
H7B C7 H7C 109.5 . .

loop_
_geom_bond_atom_site_label_1
_geom_bond_atom_site_label_2
_geom_bond_distance
_geom_bond_site_symmetry_2
Mn1 O11 1.958(5) 8_755
Mn1 O16 2.122(4) 5_656
Mn1 O13 2.293(5) 7_566
Mn1 O15 2.295(4) .
Mn1 O14 2.454(5) 7_566
Mn1 C17 2.456(7) 8_755
Mn1 C18 2.628(5) 7_566
C11 C12 1.459(8) .
C11 C17 1.531(8) .
C11 C16 1.526(9) .
C12 C13 1.352(8) .
C12 H12A 0.9300 .
C13 C14 1.523(9) .
C13 C18 1.640(7) .
C14 C15 1.509(8) .
C14 H14A 0.9300 .
C15 C16 1.415(7) .
C15 C19 1.459(5) .
C16 H16A 0.9300 .
C17 O12 1.284(9) .
C17 O11 1.346(9) .
C17 Mn1 2.456(7) 8_765
C18 O14 1.201(7) .
C18 O13 1.408(7) .
C18 Mn1 2.628(5) 7_565
C19 O15 1.319(6) .
C19 O16 1.316(7) .
O11 Mn1 1.958(5) 8_765
O13 Mn1 2.293(5) 7_565
O14 Mn1 2.454(5) 7_565
O16 Mn1 2.122(4) 5_656
N1 C4 1.338(13) .
N1 C5 1.498(5) .
N1 C3 1.578(15) .
N2 C3 1.296(15) .
N2 C2 1.550(15) .
N2 C1 1.84(2) .
C1 H1A 0.9600 .
C1 H1B 0.9600 .
C1 H1C 0.9600 .
C2 C4 1.506(18) .
C2 H2A 0.9300 .
C3 H3A 0.9300 .
C4 H4A 0.9300 .
C5 C6 1.489(5) .
C5 H5A 0.9700 .
C5 H5B 0.9700 .
C6 C7 1.506(5) .
C6 H6A 0.9700 .
C6 H6B 0.9700 .
C7 H7A 0.9600 .
C7 H7B 0.9600 .
C7 H7C 0.9600 .

loop_
_geom_torsion_atom_site_label_1
_geom_torsion_atom_site_label_2
_geom_torsion_atom_site_label_3
_geom_torsion_atom_site_label_4
_geom_torsion
_geom_torsion_site_symmetry_1
_geom_torsion_site_symmetry_4
C17 C11 C12 C13 177.2(5) . .
C16 C11 C12 C13 -1.9(8) . .
C11 C12 C13 C14 1.3(7) . .
C11 C12 C13 C18 -176.8(4) . .
C12 C13 C14 C15 -0.5(9) . .
C18 C13 C14 C15 177.4(5) . .
C13 C14 C15 C16 -0.2(8) . .
C13 C14 C15 C19 175.1(5) . .
C14 C15 C16 C11 -0.2(7) . .
C19 C15 C16 C11 -175.9(5) . .
C12 C11 C16 C15 1.4(9) . .
C17 C11 C16 C15 -177.6(5) . .
C12 C11 C17 O12 -162.7(5) . .
C16 C11 C17 O12 16.5(7) . .
C12 C11 C17 O11 12.9(7) . .
C16 C11 C17 O11 -167.9(5) . .
C12 C11 C17 Mn1 -30(3) . 8_765
C16 C11 C17 Mn1 150(2) . 8_765
C12 C13 C18 O14 172.8(5) . .
C14 C13 C18 O14 -5.2(7) . .
C12 C13 C18 O13 -12.0(7) . .
C14 C13 C18 O13 170.0(5) . .
C12 C13 C18 Mn1 -139(5) . 7_565
C14 C13 C18 Mn1 43(5) . 7_565
C16 C15 C19 O15 10.0(9) . .
C14 C15 C19 O15 -164.5(5) . .
C16 C15 C19 O16 -169.4(5) . .
C14 C15 C19 O16 16.0(9) . .
O12 C17 O11 Mn1 2.1(9) . 8_765
C11 C17 O11 Mn1 -171.7(4) . 8_765
O14 C18 O13 Mn1 -1.7(6) . 7_565
C13 C18 O13 Mn1 -175.9(4) . 7_565
O13 C18 O14 Mn1 1.6(6) . 7_565
C13 C18 O14 Mn1 176.4(3) . 7_565
O16 C19 O15 Mn1 68.4(7) . .
C15 C19 O15 Mn1 -111.1(6) . .
O11 Mn1 O15 C19 14.9(6) 8_755 .
O16 Mn1 O15 C19 -107.5(5) 5_656 .
O13 Mn1 O15 C19 138.1(5) 7_566 .
O14 Mn1 O15 C19 143.4(6) 7_566 .
C17 Mn1 O15 C19 1.9(6) 8_755 .
C18 Mn1 O15 C19 140.9(5) 7_566 .
O15 C19 O16 Mn1 13.6(6) . 5_656
C15 C19 O16 Mn1 -166.9(4) . 5_656
C3 N2 C2 C4 -0.3(10) . .
C1 N2 C2 C4 -178.2(9) . .
C2 N2 C3 N1 -0.4(9) . .
C1 N2 C3 N1 177.7(7) . .
C4 N1 C3 N2 1.2(11) . .
C5 N1 C3 N2 157.0(17) . .
C5 N1 C4 C2 -164.8(12) . .
C3 N1 C4 C2 -1.1(10) . .
N2 C2 C4 N1 1.0(11) . .
C4 N1 C5 C6 -113(2) . .
C3 N1 C5 C6 90(3) . .
N1 C5 C6 C7 -172.8(17) . .
